data_4131025
loop_
_publ_author_name
'Liu, Qi'
'Cong, Hengjiang'
'Deng, Hexiang'

_publ_section_title
;
 Deciphering the Spatial Arrangement of Metals and Correlation to
 Reactivity in Multivariate Metal-Organic Frameworks.
;
_journal_issue 42
_journal_name_full 'Journal of the American Chemical Society'
_journal_page_first 13822
_journal_page_last 13825
_journal_paper_doi 10.1021/jacs.6b08724
_journal_volume 138
_journal_year 2016
_chemical_formula_moiety 'C144 H72 Co9 N12 O35'
_chemical_formula_sum 'C144 H72 Co9 N12 O35'
_chemical_formula_weight 3060.50
_space_group_crystal_system hexagonal
_space_group_IT_number 191
_space_group_name_Hall '-P 6 2'
_space_group_name_H-M_alt 'P 6/m m m'
_atom_sites_solution_hydrogens geom
_atom_sites_solution_primary direct
_atom_sites_solution_secondary difmap
_audit_creation_method SHELXL-2014/7
_cell_angle_alpha 90
_cell_angle_beta 90
_cell_angle_gamma 120
_cell_formula_units_Z 1
_cell_length_a 32.1397(7)
_cell_length_b 32.1397(7)
_cell_length_c 16.6976(4)
_cell_measurement_reflns_used 8884
_cell_measurement_temperature 296(2)
_cell_measurement_theta_max 47.04
_cell_measurement_theta_min 2.75
_cell_volume 14937.2(6)
_computing_cell_refinement 'Bruker SAINT'
_computing_data_collection 'Bruker APEX2'
_computing_data_reduction 'Bruker SAINT'
_computing_molecular_graphics 'Bruker SHELXTL'
_computing_publication_material 'Bruker SHELXTL'
_computing_structure_refinement 'SHELXL-2014/7 (Sheldrick, 2014)'
_computing_structure_solution 'SHELXS-97 (Sheldrick 2008)'
_diffrn_ambient_temperature 296(2)
_diffrn_measured_fraction_theta_full 0.964
_diffrn_measured_fraction_theta_max 0.964
_diffrn_measurement_device_type 'Bruker Kappa APEX-Duo CCD'
_diffrn_measurement_method '\w scans'
_diffrn_radiation_monochromator 'Quazar multi-layer optics'
_diffrn_radiation_source 'Bruker I\muS'
_diffrn_radiation_type CuK\a
_diffrn_radiation_wavelength 1.54178
_diffrn_reflns_av_R_equivalents 0.0623
_diffrn_reflns_av_unetI/netI 0.0346
_diffrn_reflns_Laue_measured_fraction_full 0.964
_diffrn_reflns_Laue_measured_fraction_max 0.964
_diffrn_reflns_limit_h_max 28
_diffrn_reflns_limit_h_min -30
_diffrn_reflns_limit_k_max 31
_diffrn_reflns_limit_k_min -27
_diffrn_reflns_limit_l_max 15
_diffrn_reflns_limit_l_min -11
_diffrn_reflns_number 34445
_diffrn_reflns_point_group_measured_fraction_full 0.964
_diffrn_reflns_point_group_measured_fraction_max 0.964
_diffrn_reflns_theta_full 49.714
_diffrn_reflns_theta_max 49.714
_diffrn_reflns_theta_min 2.750
_exptl_absorpt_coefficient_mu 2.064
_exptl_absorpt_correction_T_max 0.7498?
_exptl_absorpt_correction_T_min 0.3764
_exptl_absorpt_correction_type multi-scan
_exptl_absorpt_process_details 'SADABS-2014/4 (Bruker,2014)'
_exptl_crystal_colour black
_exptl_crystal_density_diffrn 0.340
_exptl_crystal_density_method 'not measured'
_exptl_crystal_description block
_exptl_crystal_F_000 1543
_exptl_crystal_size_max 0.060
_exptl_crystal_size_mid 0.040
_exptl_crystal_size_min 0.020
_refine_diff_density_max 0.507
_refine_diff_density_min -0.352
_refine_diff_density_rms 0.042
_refine_ls_extinction_coef 0.00057(15)
_refine_ls_extinction_expression Fc^*^=kFc[1+0.001xFc^2^\l^3^/sin(2\q)]^-1/4^
_refine_ls_extinction_method 'SHELXL-2014/7 (Sheldrick 2014'
_refine_ls_goodness_of_fit_ref 1.063
_refine_ls_hydrogen_treatment constr
_refine_ls_matrix_type full
_refine_ls_number_parameters 104
_refine_ls_number_reflns 2832
_refine_ls_number_restraints 99
_refine_ls_restrained_S_all 1.069
_refine_ls_R_factor_all 0.0909
_refine_ls_R_factor_gt 0.0708
_refine_ls_shift/su_max 0.000
_refine_ls_shift/su_mean 0.000
_refine_ls_structure_factor_coef Fsqd
_refine_ls_weighting_details 'w=1/[\s^2^(Fo^2^)+(0.1441P)^2^+6.1224P] where P=(Fo^2^+2Fc^2^)/3'
_refine_ls_weighting_scheme calc
_refine_ls_wR_factor_gt 0.2053
_refine_ls_wR_factor_ref 0.2271
_reflns_Friedel_coverage 0.000
_reflns_number_gt 2134
_reflns_number_total 2832
_reflns_threshold_expression 'I > 2\s(I)'
_cod_data_source_file ja6b08724_si_001.cif
_cod_data_source_block I
_cod_original_cell_volume 14937.2(7)
_cod_database_code 4131025
_shelx_shelxl_version_number 2014/7
_shelx_space_group_comment
;
The symmetry employed for this shelxl refinement is uniquely defined
by the following loop, which should always be used as a source of
symmetry information in preference to the above space-group names.
They are only intended as comments.
;
_shelx_estimated_absorpt_t_min 0.886
_shelx_estimated_absorpt_t_max 0.960

loop_
_space_group_symop_operation_xyz
'x, y, z'
'-y, x-y, z'
'-x+y, -x, z'
'-x, -y, z'
'y, -x+y, z'
'x-y, x, z'
'y, x, -z'
'x-y, -y, -z'
'-x, -x+y, -z'
'-y, -x, -z'
'-x+y, y, -z'
'x, x-y, -z'
'-x, -y, -z'
'y, -x+y, -z'
'x-y, x, -z'
'x, y, -z'
'-y, x-y, -z'
'-x+y, -x, -z'
'-y, -x, z'
'-x+y, y, z'
'x, x-y, z'
'y, x, z'
'x-y, -y, z'
'-x, -x+y, z'

loop_
_atom_site_label
_atom_site_type_symbol
_atom_site_fract_x
_atom_site_fract_y
_atom_site_fract_z
_atom_site_U_iso_or_equiv
_atom_site_adp_type
_atom_site_occupancy
_atom_site_site_symmetry_order
_atom_site_calc_flag
_atom_site_refinement_flags_posn
_atom_site_refinement_flags_adp
_atom_site_refinement_flags_occupancy
O1 O 0.25865(14) 0.74135(14) 1.0000 0.130(3) Uani 1 4 d S T P
Co2 Co 0.29693(2) 0.70307(2) 1.0000 0.0568(5) Uani 1 4 d S T P
C1 C 0.0999(2) 0.54993(12) 0.5670(4) 0.100(2) Uani 1 2 d S TU P
N1 N 0.0702(2) 0.53511(12) 0.5000 0.090(2) Uani 1 4 d S TU P
O3 O 0.3333 0.6667 1.0000 0.0375(19) Uani 1 12 d S T P
C3 C 0.0392(2) 0.51960(12) 0.6687(4) 0.088(2) Uani 1 2 d S TU P
Co1 Co 0.0000 0.505(3) 0.5000 0.075(11) Uani 0.5 4 d S T P
O2 O 0.25009(11) 0.66015(12) 0.91180(18) 0.0856(11) Uani 1 1 d . . .
C2 C 0.0863(2) 0.54314(12) 0.6455(4) 0.092(2) Uani 1 2 d S TU P
N2 N 0.0000 0.5000 0.6166(4) 0.092(3) Uani 1 4 d S TU P
C4 C 0.1507(3) 0.57535(14) 0.5403(4) 0.120(3) Uani 1 2 d S TU P
H4 H 0.1776 0.5888 0.5732 0.144 Uiso 1 2 calc R U P
O4 O 0.0000 0.5662(4) 0.5000 0.072(3) Uani 0.5 4 d S T P
C5 C 0.0241(2) 0.51206(12) 0.7508(4) 0.114(3) Uani 1 2 d S TU P
H5 H 0.0440 0.5220 0.7956 0.137 Uiso 1 2 calc R U P
C8 C 0.1783(2) 0.55336(19) 0.7953(3) 0.1169(19) Uani 1 1 d D U .
H8 H 0.1905 0.5343 0.8139 0.140 Uiso 1 1 calc R U .
C7 C 0.1425(2) 0.5350(2) 0.7388(3) 0.126(2) Uani 1 1 d D U .
H7 H 0.1300 0.5035 0.7211 0.151 Uiso 1 1 calc R U .
C6 C 0.1254(2) 0.56270(12) 0.7086(4) 0.090(2) Uani 1 2 d DS TU P
C9 C 0.1962(2) 0.59812(12) 0.8248(4) 0.0817(19) Uani 1 2 d DS TU P
C10 C 0.2361(2) 0.61806(11) 0.8892(4) 0.076(2) Uani 1 2 d S T P

loop_
_atom_site_aniso_label
_atom_site_aniso_U_11
_atom_site_aniso_U_22
_atom_site_aniso_U_33
_atom_site_aniso_U_23
_atom_site_aniso_U_13
_atom_site_aniso_U_12
O1 0.128(5) 0.128(5) 0.150(7) 0.000 0.000 0.076(6)
Co2 0.0659(8) 0.0659(8) 0.0381(8) 0.000 0.000 0.0325(7)
C1 0.068(4) 0.151(5) 0.053(4) -0.0029(16) -0.006(3) 0.034(2)
N1 0.053(5) 0.135(6) 0.056(5) 0.000 0.000 0.026(2)
O3 0.040(3) 0.040(3) 0.032(4) 0.000 0.000 0.0201(15)
C3 0.067(4) 0.132(5) 0.044(4) -0.0013(16) -0.003(3) 0.033(2)
Co1 0.0523(13) 0.12(2) 0.0272(11) 0.000 0.000 0.0262(6)
O2 0.085(2) 0.089(2) 0.072(2) -0.0116(19) -0.0217(18) 0.035(2)
C2 0.080(5) 0.134(5) 0.046(4) -0.0013(17) -0.003(3) 0.040(2)
N2 0.070(5) 0.133(5) 0.052(5) 0.000 0.000 0.035(3)
C4 0.083(4) 0.163(5) 0.086(4) 0.0011(18) 0.002(4) 0.041(2)
O4 0.055(7) 0.088(7) 0.062(7) 0.000 0.000 0.027(4)
C5 0.083(5) 0.172(6) 0.057(5) -0.0031(16) -0.006(3) 0.042(2)
C8 0.123(5) 0.122(5) 0.103(4) -0.022(4) -0.043(4) 0.059(4)
C7 0.123(5) 0.137(5) 0.115(5) -0.024(4) -0.055(4) 0.063(4)
C6 0.080(5) 0.129(5) 0.046(4) -0.0058(17) -0.012(3) 0.040(2)
C9 0.079(5) 0.097(4) 0.063(4) 0.0006(18) 0.001(4) 0.040(2)
C10 0.052(4) 0.112(5) 0.044(4) -0.0042(15) -0.008(3) 0.026(2)

loop_
_atom_type_symbol
_atom_type_description
_atom_type_scat_dispersion_real
_atom_type_scat_dispersion_imag
_atom_type_scat_source
C C 0.0181 0.0091 'International Tables Vol C Tables 4.2.6.8 and 6.1.1.4'
H H 0.0000 0.0000 'International Tables Vol C Tables 4.2.6.8 and 6.1.1.4'
N N 0.0311 0.0180 'International Tables Vol C Tables 4.2.6.8 and 6.1.1.4'
O O 0.0492 0.0322 'International Tables Vol C Tables 4.2.6.8 and 6.1.1.4'
Co Co -2.3653 3.6143 'International Tables Vol C Tables 4.2.6.8 and 6.1.1.4'

loop_
_geom_angle_atom_site_label_1
_geom_angle_atom_site_label_2
_geom_angle_atom_site_label_3
_geom_angle
_geom_angle_site_symmetry_1
_geom_angle_site_symmetry_3
O3 Co2 O2 93.03(10) . 10_667
O3 Co2 O2 93.03(10) . 19_665
O2 Co2 O2 91.03(18) 10_667 19_665
O3 Co2 O2 93.03(10) . 16_557
O2 Co2 O2 88.65(18) 10_667 16_557
O2 Co2 O2 173.9(2) 19_665 16_557
O3 Co2 O2 93.03(10) . .
O2 Co2 O2 173.9(2) 10_667 .
O2 Co2 O2 88.65(18) 19_665 .
O2 Co2 O2 91.03(18) 16_557 .
O3 Co2 O1 180.00(4) . .
O2 Co2 O1 86.97(10) 10_667 .
O2 Co2 O1 86.97(10) 19_665 .
O2 Co2 O1 86.97(10) 16_557 .
O2 Co2 O1 86.97(10) . .
C2 C1 N1 127.5(6) . .
C2 C1 C4 123.6(6) . .
N1 C1 C4 108.9(6) . .
C1 N1 C1 107.2(7) 16_556 .
C1 N1 Co1 126.3(4) 16_556 13_566
C1 N1 Co1 126.3(4) . 13_566
C1 N1 Co1 126.3(4) 16_556 .
C1 N1 Co1 126.3(4) . .
Co1 N1 Co1 9(5) 13_566 .
Co2 O3 Co2 120.004(1) . 3_565
Co2 O3 Co2 120.0 . 2_665
Co2 O3 Co2 119.993(1) 3_565 2_665
C2 C3 N2 125.0(6) . .
C2 C3 C5 123.5(6) . .
N2 C3 C5 111.5(6) . .
Co1 Co1 N2 85(3) 13_566 .
Co1 Co1 N2 85(3) 13_566 13_566
N2 Co1 N2 171(6) . 13_566
Co1 Co1 N1 85(3) 13_566 .
N2 Co1 N1 89.6(5) . .
N2 Co1 N1 89.6(5) 13_566 .
Co1 Co1 N1 85(3) 13_566 13_566
N2 Co1 N1 89.6(5) . 13_566
N2 Co1 N1 89.6(5) 13_566 13_566
N1 Co1 N1 171(5) . 13_566
Co1 Co1 O4 180.00(6) 13_566 .
N2 Co1 O4 95(3) . .
N2 Co1 O4 95(3) 13_566 .
N1 Co1 O4 95(3) . .
N1 Co1 O4 95(3) 13_566 .
Co1 Co1 O4 0.00(6) 13_566 13_566
N2 Co1 O4 85(3) . 13_566
N2 Co1 O4 85(3) 13_566 13_566
N1 Co1 O4 85(3) . 13_566
N1 Co1 O4 85(3) 13_566 13_566
O4 Co1 O4 180.0 . 13_566
C10 O2 Co2 133.2(4) . .
C1 C2 C3 122.6(6) . .
C1 C2 C6 118.0(6) . .
C3 C2 C6 119.5(5) . .
C3 N2 C3 102.9(7) 4_565 .
C3 N2 Co1 128.4(4) 4_565 13_566
C3 N2 Co1 128.4(4) . 13_566
C3 N2 Co1 128.4(4) 4_565 .
C3 N2 Co1 128.4(4) . .
Co1 N2 Co1 9(6) 13_566 .
C4 C4 C1 107.5(4) 16_556 .
C4 C4 H4 126.3 16_556 .
C1 C4 H4 126.3 . .
Co1 O4 Co1 0.000(8) . 13_566
C5 C5 C3 107.0(4) 4_565 .
C5 C5 H5 126.5 4_565 .
C3 C5 H5 126.5 . .
C9 C8 C7 122.1(6) . .
C9 C8 H8 119.0 . .
C7 C8 H8 119.0 . .
C6 C7 C8 120.0(6) . .
C6 C7 H7 120.0 . .
C8 C7 H7 120.0 . .
C7 C6 C7 118.5(7) . 21_565
C7 C6 C2 120.7(3) . .
C7 C6 C2 120.7(3) 21_565 .
C8 C9 C8 117.2(7) 21_565 .
C8 C9 C10 121.4(3) 21_565 .
C8 C9 C10 121.4(3) . .
O2 C10 O2 128.7(6) 21_565 .
O2 C10 C9 115.6(3) 21_565 .
O2 C10 C9 115.6(3) . .

loop_
_geom_bond_atom_site_label_1
_geom_bond_atom_site_label_2
_geom_bond_distance
_geom_bond_site_symmetry_2
O1 Co2 2.131(8) .
Co2 O3 2.0264(13) .
Co2 O2 2.064(3) 10_667
Co2 O2 2.064(3) 19_665
Co2 O2 2.064(3) 16_557
Co2 O2 2.064(3) .
C1 C2 1.363(9) .
C1 N1 1.390(8) .
C1 C4 1.484(10) .
N1 C1 1.390(8) 16_556
N1 Co1 1.961(10) 13_566
N1 Co1 1.961(10) .
O3 Co2 2.0264(13) 3_565
O3 Co2 2.0264(13) 2_665
C3 C2 1.366(8) .
C3 N2 1.395(8) .
C3 C5 1.434(9) .
Co1 Co1 0.31(19) 13_566
Co1 N2 1.953(11) .
Co1 N2 1.954(11) 13_566
Co1 N1 1.961(10) 13_566
Co1 O4 1.97(10) .
Co1 O4 2.28(9) 13_566
O2 C10 1.251(4) .
C2 C6 1.515(9) .
N2 C3 1.395(8) 4_565
N2 Co1 1.953(11) 13_566
C4 C4 1.346(15) 16_556
C4 H4 0.9300 .
O4 Co1 2.28(9) 13_566
C5 C5 1.343(13) 4_565
C5 H5 0.9300 .
C8 C9 1.347(5) .
C8 C7 1.373(5) .
C8 H8 0.9300 .
C7 C6 1.356(5) .
C7 H7 0.9300 .
C6 C7 1.356(5) 21_565
C9 C8 1.347(5) 21_565
C9 C10 1.546(9) .
C10 O2 1.251(4) 21_565

loop_
_geom_torsion_atom_site_label_1
_geom_torsion_atom_site_label_2
_geom_torsion_atom_site_label_3
_geom_torsion_atom_site_label_4
_geom_torsion
_geom_torsion_site_symmetry_1
_geom_torsion_site_symmetry_4
C2 C1 N1 C1 179.999(4) . 16_556
C4 C1 N1 C1 -0.001(2) . 16_556
C2 C1 N1 Co1 -6(3) . 13_566
C4 C1 N1 Co1 174(3) . 13_566
C2 C1 N1 Co1 6(3) . .
C4 C1 N1 Co1 -174(3) . .
N1 C1 C2 C3 0.000(4) . .
C4 C1 C2 C3 180.000(3) . .
N1 C1 C2 C6 180.000(4) . .
C4 C1 C2 C6 0.000(3) . .
N2 C3 C2 C1 0.000(3) . .
C5 C3 C2 C1 180.000(2) . .
N2 C3 C2 C6 180.000(1) . .
C5 C3 C2 C6 0.000(2) . .
C2 C3 N2 C3 179.996(1) . 4_565
C5 C3 N2 C3 -0.004(3) . 4_565
C2 C3 N2 Co1 6(4) . 13_566
C5 C3 N2 Co1 -174(4) . 13_566
C2 C3 N2 Co1 -6(4) . .
C5 C3 N2 Co1 174(4) . .
C2 C1 C4 C4 180.001(2) . 16_556
N1 C1 C4 C4 0.001(2) . 16_556
C2 C3 C5 C5 180.005(2) . 4_565
N2 C3 C5 C5 0.004(3) . 4_565
C9 C8 C7 C6 2.5(10) . .
C8 C7 C6 C7 -3.6(12) . 21_565
C8 C7 C6 C2 179.4(5) . .
C1 C2 C6 C7 -91.5(6) . .
C3 C2 C6 C7 88.5(6) . .
C1 C2 C6 C7 91.5(6) . 21_565
C3 C2 C6 C7 -88.5(6) . 21_565
C7 C8 C9 C8 -1.3(12) . 21_565
C7 C8 C9 C10 179.3(6) . .
Co2 O2 C10 O2 -5.8(11) . 21_565
Co2 O2 C10 C9 174.3(3) . .
C8 C9 C10 O2 -179.7(6) 21_565 21_565
C8 C9 C10 O2 -0.3(9) . 21_565
C8 C9 C10 O2 0.3(9) 21_565 .
C8 C9 C10 O2 179.7(6) . .
